data_7708676
loop_
_publ_author_name
'Chang, Guoliang'
'Zhang, Peng'
'Yang, Wenjing'
'Dong, Yanhong'
'Xie, Shangqing'
'Sun, Hongjian'
'Li, Xiaoyan'
'Fuhr, Olaf'
'Fenske, Dieter'

_publ_section_title
;
 Synthesis of Silyl Iron Dinitrogen Complexes for Activation of Dihydrogen
 and Catalytic Silylation of Dinitrogen
;
_journal_name_full 'Dalton Transactions'
_journal_paper_doi 10.1039/D1DT02832D
_journal_year 2021
_chemical_formula_moiety 'C33 H53 Fe P3 Si'
_chemical_formula_sum 'C33 H53 Fe P3 Si'
_chemical_formula_weight 626.60
_space_group_crystal_system triclinic
_space_group_IT_number 2
_space_group_name_Hall '-P 1'
_space_group_name_H-M_alt 'P -1'
_atom_sites_solution_hydrogens mixed
_atom_sites_solution_primary iterative
_audit_creation_date 2019-12-13
_audit_creation_method
;
Olex2 1.2
(compiled 2018.05.29 svn.r3508 for OlexSys, GUI svn.r5506)
;
_audit_update_record
;
2019-12-18 deposited with the CCDC.	2021-11-02 downloaded from the CCDC.
;
_cell_angle_alpha 69.372(3)
_cell_angle_beta 87.284(3)
_cell_angle_gamma 74.966(3)
_cell_formula_units_Z 4
_cell_length_a 11.0515(4)
_cell_length_b 17.3189(6)
_cell_length_c 19.6938(6)
_cell_measurement_reflns_used 12748
_cell_measurement_temperature 293(2)
_cell_measurement_theta_max 76.1660
_cell_measurement_theta_min 2.9660
_cell_volume 3402.9(2)
_computing_molecular_graphics 'Olex2 (Dolomanov et al., 2009)'
_computing_publication_material 'Olex2 (Dolomanov et al., 2009)'
_computing_structure_refinement 'ShelXL (Sheldrick, 2015)'
_computing_structure_solution 'olex2.solve (Bourhis et al., 2015)'
_diffrn_ambient_environment N~2~
_diffrn_ambient_temperature 293(2)
_diffrn_detector 'CCD plate'
_diffrn_detector_type HyPix
_diffrn_measured_fraction_theta_full 0.982
_diffrn_measured_fraction_theta_max 0.924
_diffrn_measurement_details
;
List of Runs (angles in degrees, time in seconds):

  # Type    Start    End  Width  t~exp~   \w     \q     \k     \f   Frames
#--------------------------------------------------------------------------
  1  \w    -96.00 -53.00   1.00    0.18    --  -48.45-154.00 177.00   43
  2  \w   -109.00 -73.00   1.00    0.18    --  -48.45 154.00-143.00   36
  3  \w   -107.00 -78.00   1.00    0.18    --  -48.45-120.00 -24.00   29
  4  \w    -85.00 -22.00   1.00    0.18    --  -48.45 120.00  59.00   63
  5  \w     58.00  83.00   1.00    0.18    --   48.45-154.00 177.00   25
  6  \w     29.00  63.00   1.00    0.18    --   48.45-120.00 -24.00   34
  7  \w     82.00 108.00   1.00    0.18    --   48.45 154.00-143.00   26
  8  \w   -120.00 -26.00   1.00    0.18    --  -48.45 -77.00-120.00   94
  9  \w   -121.00 -36.00   1.00    0.18    --  -48.45 -38.00 -60.00   85
 10  \w   -141.00-116.00   1.00    0.60    --  -86.25-120.00 -24.00   25
 11  \w    -81.00 -55.00   1.00    0.60    --  -86.25 120.00  59.00   26
 12  \w   -151.00 -50.00   1.00    0.60    --  -86.25-154.00 177.00  101
 13  \w   -153.00 -73.00   1.00    0.60    --  -86.25 -38.00-150.00   80
 14  \w    -90.00 -65.00   1.00    0.60    --  -86.25 154.00-143.00   25
 15  \w   -159.00 -74.00   1.00    0.60    --  -86.25 -38.00 -30.00   85
 16  \w     73.00 102.00   1.00    0.60    --  106.49 154.00-143.00   29
 17  \w     93.00 136.00   1.00    0.60    --  106.49-154.00 177.00   43
 18  \w     62.00 112.00   1.00    0.60    --  106.49-120.00 -24.00   50
 19  \w     96.00 163.00   1.00    0.60    --  106.49 120.00  59.00   67
 20  \w     50.00  84.00   1.00    0.60    --  106.49-154.00 177.00   34
 21  \w     36.00 120.00   1.00    0.60    --  106.49 -57.00 -30.00   84
 22  \w     41.00 129.00   1.00    0.60    --  106.49 -77.00 120.00   88
 23  \w     92.00 176.00   1.00    0.60    --  106.49  57.00 -30.00   84
 24  \w     34.00 117.00   1.00    0.60    --  106.49-125.00  90.00   83
 25  \w     93.00 178.00   1.00    0.60    --  106.49  38.00-150.00   85
 26  \w     34.00 121.00   1.00    0.60    --  106.49 -57.00 120.00   87
;
_diffrn_measurement_device 'four-circle diffractometer'
_diffrn_orient_matrix_type 'CrysAlisPro convention (1999,Acta A55,543-557)'
_diffrn_orient_matrix_UB_11 -0.0365271000
_diffrn_orient_matrix_UB_12 0.0164773000
_diffrn_orient_matrix_UB_13 -0.0793685000
_diffrn_orient_matrix_UB_21 0.1212419000
_diffrn_orient_matrix_UB_22 0.0278893000
_diffrn_orient_matrix_UB_23 -0.0246636000
_diffrn_orient_matrix_UB_31 0.0696379000
_diffrn_orient_matrix_UB_32 -0.0929374000
_diffrn_orient_matrix_UB_33 0.0097618000
_diffrn_radiation_monochromator mirror
_diffrn_radiation_probe x-ray
_diffrn_radiation_type CuK\a
_diffrn_radiation_wavelength 1.54184
_diffrn_reflns_av_R_equivalents 0.0688
_diffrn_reflns_av_unetI/netI 0.0732
_diffrn_reflns_Laue_measured_fraction_full 0.982
_diffrn_reflns_Laue_measured_fraction_max 0.924
_diffrn_reflns_limit_h_max 13
_diffrn_reflns_limit_h_min -13
_diffrn_reflns_limit_k_max 20
_diffrn_reflns_limit_k_min -21
_diffrn_reflns_limit_l_max 23
_diffrn_reflns_limit_l_min -23
_diffrn_reflns_number 37796
_diffrn_reflns_point_group_measured_fraction_full 0.982
_diffrn_reflns_point_group_measured_fraction_max 0.924
_diffrn_reflns_theta_full 67.684
_diffrn_reflns_theta_max 76.605
_diffrn_reflns_theta_min 2.993
_diffrn_source_type 'PhotonJet (Cu) X-ray Source'
_exptl_absorpt_coefficient_mu 5.361
_exptl_crystal_colour 'clear light yellow'
_exptl_crystal_colour_lustre clear
_exptl_crystal_colour_modifier light
_exptl_crystal_colour_primary yellow
_exptl_crystal_density_diffrn 1.223
_exptl_crystal_description block
_exptl_crystal_F_000 1344
_exptl_crystal_size_max 0.1
_exptl_crystal_size_mid 0.1
_exptl_crystal_size_min 0.1
_refine_diff_density_max 0.883
_refine_diff_density_min -0.489
_refine_diff_density_rms 0.083
_refine_ls_extinction_method none
_refine_ls_goodness_of_fit_ref 1.052
_refine_ls_hydrogen_treatment mixed
_refine_ls_matrix_type full
_refine_ls_number_parameters 731
_refine_ls_number_reflns 13221
_refine_ls_number_restraints 0
_refine_ls_restrained_S_all 1.052
_refine_ls_R_factor_all 0.0675
_refine_ls_R_factor_gt 0.0500
_refine_ls_shift/su_max 0.001
_refine_ls_shift/su_mean 0.000
_refine_ls_structure_factor_coef Fsqd
_refine_ls_weighting_details 'w=1/[\s^2^(Fo^2^)+(0.0251P)^2^+6.2023P] where P=(Fo^2^+2Fc^2^)/3'
_refine_ls_weighting_scheme calc
_refine_ls_wR_factor_gt 0.1106
_refine_ls_wR_factor_ref 0.1273
_reflns_Friedel_coverage 0.000
_reflns_number_gt 10874
_reflns_number_total 13221
_reflns_threshold_expression 'I > 2\s(I)'
_cod_data_source_file d1dt02832d2.cif
_cod_data_source_block 191212k
_cod_depositor_comments
;

2024-09-23
Z value and formula fixed to values more according to usual
chemical conventions.                 miguel
;
_cod_original_formula_sum 'C66 H106 Fe2 P6 Si2'
_cod_original_formula_weight 1253.20
_cod_original_formula_moiety '2(C33 H53 Fe P3 Si)'
_cod_original_formula_units_Z 2
_cod_database_code 7708676
_shelxl_version_number 2013-4
_chemical_oxdiff_formula FeSiPC
_shelx_space_group_comment
;
The symmetry employed for this shelxl refinement is uniquely defined
by the following loop, which should always be used as a source of
symmetry information in preference to the above space-group names.
They are only intended as comments.
;
_reflns_odcompleteness_completeness 98.61
_reflns_odcompleteness_iscentric 1
_reflns_odcompleteness_theta 66.97
_olex2_refinement_description
;
1. Fixed Uiso
 At 1.2 times of:
  All C(H) groups
 At 1.5 times of:
  All C(H,H,H) groups
2.a Ternary CH refined with riding coordinates:
 C20(H20), C1B(H1B), C4B(H4B), C26(H26), C3DA(H3DA), C9AA(H9AA), C29(H29),
 C23(H23)
2.b Aromatic/amide H refined with riding coordinates:
 C8(H8), C8DA(H8DA), C18(H18), C17(H17), C5DA(H5DA), C4DA(H4DA), C11(H11),
 C14(H14), C1(H1A), C9(H9), C7EA(H7EA), C10(H10), C4CA(H4CA), C4(H4),
 C1DA(H1DA), C0EA(H0EA), C8CA(H8CA), C9CA(H9CA), C16(H16), C15(H15), C1EA(H1EA),
  C6DA(H6DA), C2BA(H2BD), C3EA(H3EA), C3(H3), C2(H2A)
2.c Idealised Me refined as rotating group:
 C2B(H2BA,H2BB,H2BC), C22(H22A,H22B,H22C), C9DA(H9DA,H9DB,H9DC), C25(H25A,H25B,
 H25C), C19(H19A,H19B,H19C), C7CA(H7CA,H7CB,H7CC), C8BA(H8BA,H8BB,H8BC),
 C21(H21A,H21B,H21C), C27(H27A,H27B,H27C), C0BA(H0BA,H0BB,H0BC), C1BA(H1BA,H1BB,
 H1BC), C32(H32A,H32B,H32C), C0A(H0AA,H0AB,H0AC), C1A(H1AA,H1AB,H1AC), C2A(H2AA,
 H2AB,H2AC), C3A(H3AA,H3AB,H3AC), C24(H24A,H24B,H24C), C31(H31A,H31B,H31C),
 C6A(H6AA,H6AB,H6AC), C33(H33A,H33B,H33C), C28(H28A,H28B,H28C), C30(H30A,H30B,
 H30C)
;
_olex2_submission_special_instructions 'No special instructions were received'
_oxdiff_exptl_absorpt_empirical_details
;
Empirical correction (ABSPACK) includes:
- Absorption correction using spherical harmonics
- Frame scaling
;
_oxdiff_exptl_absorpt_empirical_full_max 2.324
_oxdiff_exptl_absorpt_empirical_full_min 0.546

loop_
_space_group_symop_operation_xyz
'x, y, z'
'-x, -y, -z'

loop_
_atom_site_label
_atom_site_type_symbol
_atom_site_fract_x
_atom_site_fract_y
_atom_site_fract_z
_atom_site_U_iso_or_equiv
_atom_site_adp_type
_atom_site_occupancy
_atom_site_site_symmetry_order
_atom_site_calc_flag
_atom_site_refinement_flags_posn
_atom_site_refinement_flags_adp
_atom_site_refinement_flags_occupancy
_atom_site_disorder_assembly
_atom_site_disorder_group
Fe2 Fe 0.38995(5) 0.29136(3) 0.70135(3) 0.01821(12) Uani 1 1 d . . . . .
Fe1 Fe 0.06466(5) 0.77117(3) 0.81576(3) 0.01974(12) Uani 1 1 d . . . . .
P1 P -0.08337(7) 0.74062(5) 0.76782(4) 0.01921(17) Uani 1 1 d . . . . .
P2 P 0.25250(8) 0.73438(5) 0.86797(4) 0.02172(18) Uani 1 1 d . . . . .
P4A P 0.44762(8) 0.23580(5) 0.61735(4) 0.01983(17) Uani 1 1 d . . . . .
P3EA P 0.36246(8) 0.26897(5) 0.81701(4) 0.02298(18) Uani 1 1 d . . . . .
Si1 Si 0.16993(8) 0.77705(6) 0.71257(4) 0.01848(18) Uani 1 1 d . . . . .
Si2 Si 0.59560(8) 0.27228(5) 0.72831(5) 0.01944(18) Uani 1 1 d . . . . .
P3 P -0.04339(9) 0.86963(6) 0.85871(5) 0.0284(2) Uani 1 1 d . . . . .
P9A P 0.24622(8) 0.40981(6) 0.64422(5) 0.02600(19) Uani 1 1 d . . . . .
C13 C 0.2141(3) 0.8723(2) 0.64033(17) 0.0203(6) Uani 1 1 d . . . . .
C1AA C 0.6876(3) 0.2122(2) 0.67011(17) 0.0204(6) Uani 1 1 d . . . . .
C6 C 0.0778(3) 0.74114(19) 0.65631(17) 0.0184(6) Uani 1 1 d . . . . .
C2CA C 0.6194(3) 0.1931(2) 0.62292(17) 0.0219(7) Uani 1 1 d . . . . .
C9BA C 0.5107(3) 0.2007(2) 0.86875(18) 0.0261(7) Uani 1 1 d . . . . .
C8 C 0.4064(3) 0.6547(2) 0.70468(18) 0.0257(7) Uani 1 1 d . . . . .
H8 H 0.3817 0.6656 0.6570 0.031 Uiso 1 1 calc R . . . .
C8DA C 0.7352(4) 0.1565(2) 0.8654(2) 0.0315(8) Uani 1 1 d . . . . .
H8DA H 0.8084 0.1604 0.8407 0.038 Uiso 1 1 calc R . . . .
C5 C -0.0336(3) 0.7202(2) 0.68393(17) 0.0220(7) Uani 1 1 d . . . . .
C18 C 0.3388(3) 0.8732(2) 0.62367(18) 0.0256(7) Uani 1 1 d . . . . .
H18 H 0.4031 0.8265 0.6494 0.031 Uiso 1 1 calc R . . . .
C20 C -0.2365(3) 0.8232(2) 0.73447(19) 0.0266(7) Uani 1 1 d . . . . .
H20 H -0.2623 0.8470 0.7728 0.032 Uiso 1 1 calc R . . . .
C17 C 0.3689(3) 0.9416(2) 0.57006(19) 0.0285(8) Uani 1 1 d . . . . .
H17 H 0.4525 0.9406 0.5610 0.034 Uiso 1 1 calc R . . . .
C5DA C 0.7464(3) 0.3633(2) 0.7747(2) 0.0285(8) Uani 1 1 d . . . . .
H5DA H 0.7394 0.3275 0.8219 0.034 Uiso 1 1 calc R . . . .
C4DA C 0.6830(3) 0.1462(2) 0.58089(19) 0.0263(7) Uani 1 1 d . . . . .
H4DA H 0.6372 0.1317 0.5509 0.032 Uiso 1 1 calc R . . . .
C11 C 0.4829(3) 0.6228(2) 0.8458(2) 0.0296(8) Uani 1 1 d . . . . .
H11 H 0.5096 0.6126 0.8930 0.036 Uiso 1 1 calc R . . . .
C5BA C 0.6863(3) 0.3557(2) 0.71758(19) 0.0253(7) Uani 1 1 d . . . . .
C14 C 0.1218(3) 0.9442(2) 0.59860(19) 0.0280(7) Uani 1 1 d . . . . .
H14 H 0.0379 0.9463 0.6077 0.034 Uiso 1 1 calc R . . . .
C1 C 0.1120(3) 0.7366(2) 0.58782(18) 0.0250(7) Uani 1 1 d . . . . .
H1A H 0.1837 0.7525 0.5681 0.030 Uiso 1 1 calc R . . . .
C7 C 0.3286(3) 0.6975(2) 0.74520(17) 0.0214(7) Uani 1 1 d . . . . .
C9 C 0.5197(3) 0.5963(2) 0.7338(2) 0.0290(8) Uani 1 1 d . . . . .
H9 H 0.5696 0.5677 0.7061 0.035 Uiso 1 1 calc R . . . .
C1B C 0.4169(3) 0.3041(2) 0.51818(18) 0.0249(7) Uani 1 1 d . . . . .
H1B H 0.3343 0.3441 0.5143 0.030 Uiso 1 1 calc R . . . .
C2B C 0.5104(3) 0.3584(2) 0.49437(19) 0.0313(8) Uani 1 1 d . . . . .
H2BA H 0.5195 0.3819 0.5307 0.047 Uiso 1 1 calc GR . . . .
H2BB H 0.4804 0.4040 0.4492 0.047 Uiso 1 1 calc GR . . . .
H2BC H 0.5901 0.3236 0.4882 0.047 Uiso 1 1 calc GR . . . .
C7EA C 0.8184(3) 0.1883(2) 0.67042(19) 0.0269(7) Uani 1 1 d . . . . .
H7EA H 0.8647 0.2030 0.7000 0.032 Uiso 1 1 calc R . . . .
C10 C 0.5580(3) 0.5808(2) 0.8043(2) 0.0304(8) Uani 1 1 d . . . . .
H10 H 0.6343 0.5421 0.8239 0.037 Uiso 1 1 calc R . . . .
C12 C 0.3674(3) 0.6805(2) 0.81690(18) 0.0225(7) Uani 1 1 d . . . . .
C4CA C 0.7431(4) 0.1035(2) 0.9378(2) 0.0394(10) Uani 1 1 d . . . . .
H4CA H 0.8209 0.0713 0.9607 0.047 Uiso 1 1 calc R . . . .
C4B C 0.3937(4) 0.1405(2) 0.6239(2) 0.0320(8) Uani 1 1 d . . . . .
H4B H 0.4252 0.1243 0.5822 0.038 Uiso 1 1 calc R . . . .
C4 C -0.1023(3) 0.6904(2) 0.64546(19) 0.0255(7) Uani 1 1 d . . . . .
H4 H -0.1740 0.6739 0.6648 0.031 Uiso 1 1 calc R . . . .
C22 C -0.1920(4) 0.6475(3) 0.8908(2) 0.0368(9) Uani 1 1 d . . . . .
H22A H -0.1317 0.6514 0.9222 0.055 Uiso 1 1 calc GR . . . .
H22B H -0.2213 0.5975 0.9150 0.055 Uiso 1 1 calc GR . . . .
H22C H -0.2616 0.6973 0.8792 0.055 Uiso 1 1 calc GR . . . .
C1DA C 0.5193(4) 0.1478(2) 0.9413(2) 0.0366(9) Uani 1 1 d . . . . .
H1DA H 0.4470 0.1454 0.9672 0.044 Uiso 1 1 calc R . . . .
C9DA C 0.1119(4) 0.2616(3) 0.8364(2) 0.0454(10) Uani 1 1 d . . . . .
H9DA H 0.0947 0.3123 0.8486 0.068 Uiso 1 1 calc GR . . . .
H9DB H 0.0542 0.2285 0.8596 0.068 Uiso 1 1 calc GR . . . .
H9DC H 0.1026 0.2773 0.7847 0.068 Uiso 1 1 calc GR . . . .
C26 C 0.3265(3) 0.8162(2) 0.8764(2) 0.0302(8) Uani 1 1 d . . . . .
H26 H 0.2830 0.8359 0.9142 0.036 Uiso 1 1 calc R . . . .
C0EA C 0.8270(3) 0.4765(2) 0.6947(2) 0.0346(9) Uani 1 1 d . . . . .
H0EA H 0.8731 0.5164 0.6873 0.041 Uiso 1 1 calc R . . . .
C25 C 0.3048(4) 0.8942(3) 0.8065(2) 0.0429(10) Uani 1 1 d . . . . .
H25A H 0.3513 0.8787 0.7687 0.064 Uiso 1 1 calc GR . . . .
H25B H 0.3325 0.9386 0.8144 0.064 Uiso 1 1 calc GR . . . .
H25C H 0.2170 0.9142 0.7923 0.064 Uiso 1 1 calc GR . . . .
C8CA C 0.8116(3) 0.1212(2) 0.58312(19) 0.0290(8) Uani 1 1 d . . . . .
H8CA H 0.8523 0.0898 0.5551 0.035 Uiso 1 1 calc R . . . .
C9CA C 0.8811(3) 0.1430(2) 0.6276(2) 0.0300(8) Uani 1 1 d . . . . .
H9CA H 0.9683 0.1275 0.6285 0.036 Uiso 1 1 calc R . . . .
C16 C 0.2758(4) 1.0108(2) 0.53029(19) 0.0301(8) Uani 1 1 d . . . . .
H16 H 0.2961 1.0565 0.4941 0.036 Uiso 1 1 calc R . . . .
C19 C -0.2141(4) 0.8960(2) 0.6685(2) 0.0378(9) Uani 1 1 d . . . . .
H19A H -0.1465 0.9154 0.6799 0.057 Uiso 1 1 calc GR . . . .
H19B H -0.2889 0.9422 0.6555 0.057 Uiso 1 1 calc GR . . . .
H19C H -0.1929 0.8762 0.6286 0.057 Uiso 1 1 calc GR . . . .
C15 C 0.1518(3) 1.0122(2) 0.54423(19) 0.0307(8) Uani 1 1 d . . . . .
H15 H 0.0884 1.0587 0.5172 0.037 Uiso 1 1 calc R . . . .
C7CA C 0.4118(4) 0.2597(3) 0.46335(19) 0.0342(9) Uani 1 1 d . . . . .
H7CA H 0.4924 0.2218 0.4632 0.051 Uiso 1 1 calc GR . . . .
H7CB H 0.3898 0.3020 0.4157 0.051 Uiso 1 1 calc GR . . . .
H7CC H 0.3499 0.2277 0.4770 0.051 Uiso 1 1 calc GR . . . .
C8BA C 0.1600(4) 0.4781(2) 0.6930(2) 0.0346(9) Uani 1 1 d . . . . .
H8BA H 0.1130 0.4468 0.7298 0.052 Uiso 1 1 calc GR . . . .
H8BB H 0.1036 0.5275 0.6595 0.052 Uiso 1 1 calc GR . . . .
H8BC H 0.2182 0.4957 0.7153 0.052 Uiso 1 1 calc GR . . . .
C3DA C 0.2456(4) 0.2089(2) 0.8623(2) 0.0319(8) Uani 1 1 d . . . . .
H3DA H 0.2538 0.1973 0.9145 0.038 Uiso 1 1 calc R . . . .
C21 C -0.3485(3) 0.7951(3) 0.7168(2) 0.0402(10) Uani 1 1 d . . . . .
H21A H -0.3327 0.7796 0.6743 0.060 Uiso 1 1 calc GR . . . .
H21B H -0.4229 0.8413 0.7079 0.060 Uiso 1 1 calc GR . . . .
H21C H -0.3598 0.7468 0.7571 0.060 Uiso 1 1 calc GR . . . .
C1EA C 0.8165(4) 0.4224(2) 0.7636(2) 0.0342(8) Uani 1 1 d . . . . .
H1EA H 0.8562 0.4252 0.8029 0.041 Uiso 1 1 calc R . . . .
C27 C 0.4660(4) 0.7856(3) 0.8990(3) 0.0517(12) Uani 1 1 d . . . . .
H27A H 0.4794 0.7389 0.9447 0.078 Uiso 1 1 calc GR . . . .
H27B H 0.4936 0.8316 0.9039 0.078 Uiso 1 1 calc GR . . . .
H27C H 0.5126 0.7670 0.8627 0.078 Uiso 1 1 calc GR . . . .
C6DA C 0.6995(4) 0.4120(2) 0.6481(2) 0.0314(8) Uani 1 1 d . . . . .
H6DA H 0.6605 0.4093 0.6085 0.038 Uiso 1 1 calc R . . . .
C2BA C 0.7685(4) 0.4715(2) 0.6361(2) 0.0357(9) Uani 1 1 d . . . . .
H2BD H 0.7755 0.5078 0.5892 0.043 Uiso 1 1 calc R . . . .
C9AA C 0.3241(3) 0.3581(2) 0.85445(19) 0.0282(8) Uani 1 1 d . . . . .
H9AA H 0.2451 0.3971 0.8294 0.034 Uiso 1 1 calc R . . . .
C0BA C 0.4486(4) 0.0639(2) 0.6925(2) 0.0397(9) Uani 1 1 d . . . . .
H0BA H 0.5379 0.0548 0.6958 0.060 Uiso 1 1 calc GR . . . .
H0BB H 0.4297 0.0138 0.6901 0.060 Uiso 1 1 calc GR . . . .
H0BC H 0.4125 0.0750 0.7345 0.060 Uiso 1 1 calc GR . . . .
C1BA C 0.2508(4) 0.1598(3) 0.6186(3) 0.0436(10) Uani 1 1 d . . . . .
H1BA H 0.2162 0.1772 0.6581 0.065 Uiso 1 1 calc GR . . . .
H1BB H 0.2270 0.1094 0.6208 0.065 Uiso 1 1 calc GR . . . .
H1BC H 0.2193 0.2049 0.5734 0.065 Uiso 1 1 calc GR . . . .
C32 C -0.1671(5) 0.8414(3) 0.9206(3) 0.0519(12) Uani 1 1 d . . . . .
H32A H -0.2297 0.8306 0.8955 0.078 Uiso 1 1 calc GR . . . .
H32B H -0.2050 0.8878 0.9370 0.078 Uiso 1 1 calc GR . . . .
H32C H -0.1315 0.7911 0.9615 0.078 Uiso 1 1 calc GR . . . .
C3EA C 0.6357(4) 0.0985(3) 0.9754(2) 0.0413(10) Uani 1 1 d . . . . .
H3EA H 0.6407 0.0623 1.0236 0.050 Uiso 1 1 calc R . . . .
C0A C 0.2949(4) 0.4937(2) 0.5706(2) 0.0428(10) Uani 1 1 d . . . . .
H0AA H 0.3549 0.5132 0.5896 0.064 Uiso 1 1 calc GR . . . .
H0AB H 0.2230 0.5406 0.5495 0.064 Uiso 1 1 calc GR . . . .
H0AC H 0.3322 0.4714 0.5341 0.064 Uiso 1 1 calc GR . . . .
C1A C 0.3021(5) 0.3336(3) 0.9355(2) 0.0512(12) Uani 1 1 d . . . . .
H1AA H 0.2317 0.3091 0.9463 0.077 Uiso 1 1 calc GR . . . .
H1AB H 0.2852 0.3836 0.9486 0.077 Uiso 1 1 calc GR . . . .
H1AC H 0.3755 0.2927 0.9626 0.077 Uiso 1 1 calc GR . . . .
C2A C 0.1125(4) 0.3999(3) 0.5993(2) 0.0442(10) Uani 1 1 d . . . . .
H2AA H 0.1425 0.3693 0.5670 0.066 Uiso 1 1 calc GR . . . .
H2AB H 0.0614 0.4557 0.5722 0.066 Uiso 1 1 calc GR . . . .
H2AC H 0.0636 0.3693 0.6353 0.066 Uiso 1 1 calc GR . . . .
C3A C 0.2696(4) 0.1228(3) 0.8517(2) 0.0444(10) Uani 1 1 d . . . . .
H3AA H 0.2510 0.1322 0.8019 0.067 Uiso 1 1 calc GR . . . .
H3AB H 0.2168 0.0901 0.8823 0.067 Uiso 1 1 calc GR . . . .
H3AC H 0.3559 0.0921 0.8644 0.067 Uiso 1 1 calc GR . . . .
C24 C -0.0206(4) 0.5621(2) 0.8380(2) 0.0367(9) Uani 1 1 d . . . . .
H24A H 0.0158 0.5588 0.7936 0.055 Uiso 1 1 calc GR . . . .
H24B H -0.0497 0.5121 0.8625 0.055 Uiso 1 1 calc GR . . . .
H24C H 0.0414 0.5655 0.8687 0.055 Uiso 1 1 calc GR . . . .
C31 C 0.0324(5) 0.9093(3) 0.9157(3) 0.0531(12) Uani 1 1 d . . . . .
H31A H 0.0713 0.8625 0.9584 0.080 Uiso 1 1 calc GR . . . .
H31B H -0.0293 0.9507 0.9296 0.080 Uiso 1 1 calc GR . . . .
H31C H 0.0950 0.9354 0.8889 0.080 Uiso 1 1 calc GR . . . .
C6A C 0.4225(5) 0.4091(3) 0.8332(3) 0.0488(11) Uani 1 1 d . . . . .
H6AA H 0.4995 0.3760 0.8608 0.073 Uiso 1 1 calc GR . . . .
H6AB H 0.3932 0.4613 0.8429 0.073 Uiso 1 1 calc GR . . . .
H6AC H 0.4365 0.4222 0.7823 0.073 Uiso 1 1 calc GR . . . .
C33 C -0.1305(6) 0.9726(3) 0.7958(3) 0.0579(13) Uani 1 1 d . . . . .
H33A H -0.0742 0.9991 0.7627 0.087 Uiso 1 1 calc GR . . . .
H33B H -0.1698 1.0086 0.8225 0.087 Uiso 1 1 calc GR . . . .
H33C H -0.1936 0.9646 0.7690 0.087 Uiso 1 1 calc GR . . . .
O9AA C 0.6202(3) 0.2040(2) 0.82930(18) 0.0260(7) Uani 1 1 d . . . . .
C3 C -0.0649(3) 0.6849(2) 0.57890(18) 0.0280(8) Uani 1 1 d . . . . .
H3 H -0.1116 0.6650 0.5539 0.034 Uiso 1 1 calc R . . . .
C29 C 0.2842(4) 0.6527(2) 0.96157(19) 0.0316(8) Uani 1 1 d . . . . .
H29 H 0.3740 0.6396 0.9735 0.038 Uiso 1 1 calc R . . . .
C2 C 0.0420(4) 0.7090(2) 0.54907(18) 0.0304(8) Uani 1 1 d . . . . .
H2A H 0.0661 0.7067 0.5038 0.036 Uiso 1 1 calc R . . . .
C28 C 0.2139(5) 0.6849(3) 1.0188(2) 0.0499(11) Uani 1 1 d . . . . .
H28A H 0.2389 0.7339 1.0191 0.075 Uiso 1 1 calc GR . . . .
H28B H 0.2333 0.6406 1.0657 0.075 Uiso 1 1 calc GR . . . .
H28C H 0.1253 0.7005 1.0077 0.075 Uiso 1 1 calc GR . . . .
C30 C 0.2559(5) 0.5701(3) 0.9654(2) 0.0453(11) Uani 1 1 d . . . . .
H30A H 0.1668 0.5787 0.9612 0.068 Uiso 1 1 calc GR . . . .
H30B H 0.2885 0.5262 1.0110 0.068 Uiso 1 1 calc GR . . . .
H30C H 0.2946 0.5532 0.9264 0.068 Uiso 1 1 calc GR . . . .
C23 C -0.1308(3) 0.6415(2) 0.82116(19) 0.0286(8) Uani 1 1 d . . . . .
H23 H -0.1935 0.6353 0.7913 0.034 Uiso 1 1 calc R . . . .
H H 0.033(3) 0.7184(19) 0.8829(16) 0.006(7) Uiso 1 1 d . . . . .
HA H 0.119(3) 0.690(2) 0.810(2) 0.027(10) Uiso 1 1 d . . . . .
H2 H 0.467(4) 0.355(3) 0.683(2) 0.046(12) Uiso 1 1 d . . . . .
HB H 0.278(4) 0.255(2) 0.703(2) 0.033(11) Uiso 1 1 d . . . . .
H1 H 0.075(4) 0.844(3) 0.750(2) 0.038(11) Uiso 1 1 d . . . . .
HC H 0.451(4) 0.212(3) 0.731(2) 0.049(13) Uiso 1 1 d . . . . .

loop_
_atom_site_aniso_label
_atom_site_aniso_U_11
_atom_site_aniso_U_22
_atom_site_aniso_U_33
_atom_site_aniso_U_23
_atom_site_aniso_U_13
_atom_site_aniso_U_12
Fe2 0.0204(2) 0.0189(3) 0.0155(2) -0.00631(19) 0.00247(19) -0.0051(2)
Fe1 0.0190(2) 0.0257(3) 0.0188(2) -0.0100(2) 0.00500(19) -0.0106(2)
P1 0.0177(4) 0.0216(4) 0.0197(4) -0.0066(3) 0.0034(3) -0.0088(3)
P2 0.0233(4) 0.0260(4) 0.0186(4) -0.0092(3) 0.0017(3) -0.0095(3)
P4A 0.0223(4) 0.0218(4) 0.0178(4) -0.0083(3) 0.0030(3) -0.0085(3)
P3EA 0.0293(4) 0.0217(4) 0.0170(4) -0.0066(3) 0.0043(3) -0.0059(3)
Si1 0.0175(4) 0.0236(4) 0.0163(4) -0.0080(3) 0.0036(3) -0.0077(3)
Si2 0.0214(4) 0.0202(4) 0.0175(4) -0.0075(3) 0.0002(3) -0.0053(3)
P3 0.0317(5) 0.0313(5) 0.0263(4) -0.0148(4) 0.0072(4) -0.0098(4)
P9A 0.0244(4) 0.0262(4) 0.0226(4) -0.0061(3) 0.0027(3) -0.0023(3)
C13 0.0220(16) 0.0224(16) 0.0182(15) -0.0088(13) 0.0027(12) -0.0064(13)
C1AA 0.0227(16) 0.0172(15) 0.0193(15) -0.0052(12) 0.0029(12) -0.0038(12)
C6 0.0204(15) 0.0151(15) 0.0186(15) -0.0041(12) 0.0018(12) -0.0053(12)
C2CA 0.0308(18) 0.0197(16) 0.0151(14) -0.0046(12) 0.0015(13) -0.0084(13)
C9BA 0.0358(19) 0.0219(17) 0.0200(16) -0.0066(13) 0.0014(14) -0.0074(14)
C8 0.0273(17) 0.0295(18) 0.0211(16) -0.0087(14) 0.0054(13) -0.0094(14)
C8DA 0.035(2) 0.0299(19) 0.0270(18) -0.0127(15) -0.0066(15) 0.0004(15)
C5 0.0211(16) 0.0215(16) 0.0215(15) -0.0067(13) -0.0026(13) -0.0032(13)
C18 0.0223(16) 0.0309(18) 0.0235(16) -0.0084(14) 0.0044(13) -0.0089(14)
C20 0.0190(16) 0.0309(19) 0.0298(18) -0.0117(15) 0.0024(13) -0.0051(14)
C17 0.0252(17) 0.038(2) 0.0288(18) -0.0137(16) 0.0104(14) -0.0180(15)
C5DA 0.0274(18) 0.035(2) 0.0291(18) -0.0163(16) 0.0004(14) -0.0118(15)
C4DA 0.0300(18) 0.0265(18) 0.0245(16) -0.0123(14) 0.0041(14) -0.0066(14)
C11 0.0275(18) 0.0288(19) 0.0301(18) -0.0062(15) -0.0038(15) -0.0083(15)
C5BA 0.0244(17) 0.0283(18) 0.0273(17) -0.0155(14) 0.0021(14) -0.0062(14)
C14 0.0247(17) 0.0312(19) 0.0299(18) -0.0089(15) 0.0048(14) -0.0137(15)
C1 0.0267(17) 0.0291(18) 0.0197(15) -0.0096(14) 0.0035(13) -0.0071(14)
C7 0.0246(16) 0.0201(16) 0.0214(15) -0.0052(13) 0.0054(13) -0.0128(13)
C9 0.0277(18) 0.0233(18) 0.0348(19) -0.0107(15) 0.0097(15) -0.0053(14)
C1B 0.0244(17) 0.0278(18) 0.0213(16) -0.0082(14) 0.0024(13) -0.0053(14)
C2B 0.0324(19) 0.033(2) 0.0224(17) -0.0023(15) 0.0008(15) -0.0081(16)
C7EA 0.0254(17) 0.0269(18) 0.0280(17) -0.0100(14) 0.0020(14) -0.0060(14)
C10 0.0197(16) 0.0268(18) 0.041(2) -0.0093(16) -0.0020(15) -0.0032(14)
C12 0.0230(16) 0.0213(16) 0.0253(16) -0.0090(13) 0.0029(13) -0.0085(13)
C4CA 0.051(2) 0.029(2) 0.032(2) -0.0122(16) -0.0167(18) 0.0059(18)
C4B 0.038(2) 0.043(2) 0.0282(18) -0.0202(17) 0.0122(16) -0.0230(17)
C4 0.0230(16) 0.0277(18) 0.0271(17) -0.0117(14) -0.0010(13) -0.0054(14)
C22 0.041(2) 0.044(2) 0.0309(19) -0.0105(17) 0.0133(17) -0.0255(19)
C1DA 0.050(2) 0.035(2) 0.0211(17) -0.0076(16) 0.0013(16) -0.0070(18)
C9DA 0.038(2) 0.050(3) 0.049(3) -0.012(2) 0.0140(19) -0.021(2)
C26 0.0284(18) 0.039(2) 0.0329(19) -0.0198(17) 0.0057(15) -0.0156(16)
C0EA 0.0244(18) 0.0235(18) 0.059(3) -0.0175(18) 0.0032(17) -0.0080(15)
C25 0.051(3) 0.053(3) 0.041(2) -0.020(2) 0.0076(19) -0.036(2)
C8CA 0.0323(19) 0.0255(18) 0.0264(17) -0.0103(14) 0.0094(15) -0.0024(15)
C9CA 0.0209(17) 0.0301(19) 0.0336(19) -0.0076(15) 0.0064(14) -0.0036(14)
C16 0.044(2) 0.0291(19) 0.0210(16) -0.0062(14) 0.0074(15) -0.0205(17)
C19 0.034(2) 0.031(2) 0.035(2) -0.0012(17) -0.0051(16) 0.0017(16)
C15 0.0302(19) 0.0307(19) 0.0255(17) -0.0047(15) -0.0020(15) -0.0049(15)
C7CA 0.040(2) 0.047(2) 0.0193(17) -0.0161(16) 0.0028(15) -0.0130(18)
C8BA 0.037(2) 0.0267(19) 0.0336(19) -0.0102(16) 0.0035(16) 0.0019(16)
C3DA 0.040(2) 0.033(2) 0.0246(17) -0.0094(15) 0.0101(15) -0.0151(17)
C21 0.0219(18) 0.053(3) 0.050(2) -0.026(2) -0.0017(17) -0.0048(17)
C1EA 0.0311(19) 0.036(2) 0.043(2) -0.0201(18) -0.0034(17) -0.0116(16)
C27 0.034(2) 0.068(3) 0.075(3) -0.044(3) -0.003(2) -0.020(2)
C6DA 0.035(2) 0.034(2) 0.0295(18) -0.0113(16) 0.0009(15) -0.0137(16)
C2BA 0.0301(19) 0.033(2) 0.040(2) -0.0033(17) 0.0035(16) -0.0164(16)
C9AA 0.0338(19) 0.0284(18) 0.0237(17) -0.0118(14) 0.0076(14) -0.0080(15)
C0BA 0.057(3) 0.028(2) 0.039(2) -0.0146(17) 0.0119(19) -0.0178(19)
C1BA 0.043(2) 0.060(3) 0.052(3) -0.034(2) 0.016(2) -0.034(2)
C32 0.054(3) 0.056(3) 0.055(3) -0.028(2) 0.026(2) -0.022(2)
C3EA 0.058(3) 0.036(2) 0.0219(18) -0.0039(16) -0.0026(18) -0.007(2)
C0A 0.052(3) 0.028(2) 0.035(2) -0.0046(17) 0.0143(19) 0.0008(18)
C1A 0.079(3) 0.046(3) 0.030(2) -0.0194(19) 0.010(2) -0.012(2)
C2A 0.033(2) 0.054(3) 0.041(2) -0.019(2) -0.0064(18) 0.0016(19)
C3A 0.050(3) 0.046(2) 0.040(2) -0.0110(19) 0.0141(19) -0.025(2)
C24 0.048(2) 0.028(2) 0.038(2) -0.0099(17) 0.0003(18) -0.0180(18)
C31 0.048(3) 0.063(3) 0.067(3) -0.047(3) 0.004(2) -0.012(2)
C6A 0.056(3) 0.053(3) 0.060(3) -0.039(2) 0.021(2) -0.030(2)
C33 0.085(4) 0.034(2) 0.052(3) -0.020(2) -0.002(3) -0.003(2)
O9AA 0.0372(19) 0.0234(17) 0.0194(15) -0.0120(13) 0.0004(14) -0.0047(15)
C3 0.0320(19) 0.0311(19) 0.0224(16) -0.0120(14) -0.0066(14) -0.0054(15)
C29 0.040(2) 0.0312(19) 0.0221(17) -0.0066(15) -0.0007(15) -0.0104(16)
C2 0.041(2) 0.0311(19) 0.0177(16) -0.0089(14) 0.0014(15) -0.0057(16)
C28 0.072(3) 0.058(3) 0.0245(19) -0.0128(19) 0.007(2) -0.027(2)
C30 0.063(3) 0.036(2) 0.031(2) 0.0007(17) 0.002(2) -0.022(2)
C23 0.0276(18) 0.035(2) 0.0274(18) -0.0088(15) 0.0071(14) -0.0202(15)

loop_
_atom_type_symbol
_atom_type_description
_atom_type_scat_dispersion_real
_atom_type_scat_dispersion_imag
_atom_type_scat_source
C C 0.0181 0.0091 'International Tables Vol C Tables 4.2.6.8 and 6.1.1.4'
H H 0.0000 0.0000 'International Tables Vol C Tables 4.2.6.8 and 6.1.1.4'
Fe Fe -1.1336 3.1974 'International Tables Vol C Tables 4.2.6.8 and 6.1.1.4'
P P 0.2955 0.4335 'International Tables Vol C Tables 4.2.6.8 and 6.1.1.4'
Si Si 0.2541 0.3302 'International Tables Vol C Tables 4.2.6.8 and 6.1.1.4'

loop_
_geom_angle_atom_site_label_1
_geom_angle_atom_site_label_2
_geom_angle_atom_site_label_3
_geom_angle
_geom_angle_site_symmetry_1
_geom_angle_site_symmetry_3
_geom_angle_publ_flag
P4A Fe2 P3EA 147.33(4) . . ?
P4A Fe2 Si2 88.65(4) . . ?
P4A Fe2 P9A 103.38(4) . . ?
P3EA Fe2 Si2 86.03(4) . . ?
P3EA Fe2 P9A 104.80(4) . . ?
P9A Fe2 Si2 129.57(4) . . ?
P1 Fe1 P2 150.72(4) . . ?
P1 Fe1 Si1 87.59(3) . . ?
P1 Fe1 P3 102.42(4) . . ?
P2 Fe1 Si1 84.57(3) . . ?
P2 Fe1 P3 103.38(4) . . ?
P3 Fe1 Si1 133.59(4) . . ?
C5 P1 Fe1 111.12(11) . . ?
C5 P1 C20 100.45(15) . . ?
C5 P1 C23 101.42(16) . . ?
C20 P1 Fe1 119.60(12) . . ?
C23 P1 Fe1 117.62(12) . . ?
C23 P1 C20 103.87(16) . . ?
C12 P2 Fe1 109.18(11) . . ?
C12 P2 C26 102.87(16) . . ?
C12 P2 C29 100.86(16) . . ?
C26 P2 Fe1 121.21(12) . . ?
C26 P2 C29 101.10(17) . . ?
C29 P2 Fe1 118.78(13) . . ?
C2CA P4A Fe2 110.22(11) . . ?
C2CA P4A C1B 101.76(15) . . ?
C2CA P4A C4B 101.56(16) . . ?
C1B P4A Fe2 120.58(11) . . ?
C4B P4A Fe2 116.96(12) . . ?
C4B P4A C1B 103.17(16) . . ?
C9BA P3EA Fe2 108.46(11) . . ?
C9BA P3EA C3DA 102.76(17) . . ?
C9BA P3EA C9AA 101.57(16) . . ?
C3DA P3EA Fe2 118.13(13) . . ?
C3DA P3EA C9AA 100.73(16) . . ?
C9AA P3EA Fe2 122.45(12) . . ?
C13 Si1 Fe1 129.54(10) . . ?
C6 Si1 Fe1 106.63(10) . . ?
C6 Si1 C13 101.94(14) . . ?
C6 Si1 C7 110.97(14) . . ?
C7 Si1 Fe1 104.72(10) . . ?
C7 Si1 C13 102.55(14) . . ?
C1AA Si2 Fe2 105.95(11) . . ?
C1AA Si2 C5BA 101.15(15) . . ?
C1AA Si2 O9AA 111.45(14) . . ?
C5BA Si2 Fe2 129.34(11) . . ?
O9AA Si2 Fe2 104.85(12) . . ?
O9AA Si2 C5BA 103.77(16) . . ?
C32 P3 Fe1 116.90(16) . . ?
C32 P3 C31 96.6(2) . . ?
C31 P3 Fe1 121.54(15) . . ?
C33 P3 Fe1 119.49(16) . . ?
C33 P3 C32 99.9(3) . . ?
C33 P3 C31 97.8(2) . . ?
C8BA P9A Fe2 120.84(13) . . ?
C8BA P9A C2A 98.7(2) . . ?
C0A P9A Fe2 118.16(14) . . ?
C0A P9A C8BA 96.90(18) . . ?
C0A P9A C2A 100.8(2) . . ?
C2A P9A Fe2 117.25(15) . . ?
C18 C13 Si1 122.8(2) . . ?
C14 C13 Si1 121.2(2) . . ?
C14 C13 C18 115.9(3) . . ?
C2CA C1AA Si2 117.6(2) . . ?
C7EA C1AA Si2 123.9(3) . . ?
C7EA C1AA C2CA 118.5(3) . . ?
C5 C6 Si1 117.6(2) . . ?
C5 C6 C1 118.2(3) . . ?
C1 C6 Si1 124.1(2) . . ?
C1AA C2CA P4A 116.9(2) . . ?
C1AA C2CA C4DA 119.7(3) . . ?
C4DA C2CA P4A 123.4(3) . . ?
C1DA C9BA P3EA 124.7(3) . . ?
C1DA C9BA O9AA 119.8(3) . . ?
O9AA C9BA P3EA 115.4(2) . . ?
C9 C8 C7 121.6(3) . . ?
O9AA C8DA C4CA 121.4(4) . . ?
C6 C5 P1 116.0(2) . . ?
C4 C5 P1 124.3(3) . . ?
C4 C5 C6 119.6(3) . . ?
C17 C18 C13 122.1(3) . . ?
C19 C20 P1 108.9(2) . . ?
C19 C20 C21 109.1(3) . . ?
C21 C20 P1 118.7(3) . . ?
C16 C17 C18 120.3(3) . . ?
C1EA C5DA C5BA 122.3(4) . . ?
C8CA C4DA C2CA 121.2(3) . . ?
C10 C11 C12 120.2(3) . . ?
C5DA C5BA Si2 124.5(3) . . ?
C5DA C5BA C6DA 116.0(3) . . ?
C6DA C5BA Si2 119.5(3) . . ?
C15 C14 C13 122.0(3) . . ?
C2 C1 C6 121.9(3) . . ?
C8 C7 Si1 125.8(3) . . ?
C8 C7 C12 118.5(3) . . ?
C12 C7 Si1 115.7(2) . . ?
C10 C9 C8 119.4(3) . . ?
C2B C1B P4A 110.0(2) . . ?
C2B C1B C7CA 109.4(3) . . ?
C7CA C1B P4A 118.1(2) . . ?
C9CA C7EA C1AA 121.6(3) . . ?
C9 C10 C11 120.3(3) . . ?
C11 C12 P2 124.9(3) . . ?
C11 C12 C7 120.0(3) . . ?
C7 C12 P2 115.0(2) . . ?
C3EA C4CA C8DA 119.9(4) . . ?
C0BA C4B P4A 112.0(3) . . ?
C1BA C4B P4A 112.2(3) . . ?
C1BA C4B C0BA 111.1(3) . . ?
C3 C4 C5 120.7(3) . . ?
C9BA C1DA C3EA 120.3(4) . . ?
C25 C26 P2 111.0(3) . . ?
C25 C26 C27 109.1(3) . . ?
C27 C26 P2 116.2(3) . . ?
C1EA C0EA C2BA 119.8(3) . . ?
C4DA C8CA C9CA 119.9(3) . . ?
C7EA C9CA C8CA 119.2(3) . . ?
C17 C16 C15 119.7(3) . . ?
C16 C15 C14 120.0(3) . . ?
C9DA C3DA P3EA 111.4(3) . . ?
C9DA C3DA C3A 110.2(4) . . ?
C3A C3DA P3EA 112.3(3) . . ?
C0EA C1EA C5DA 120.0(4) . . ?
C2BA C6DA C5BA 122.5(4) . . ?
C6DA C2BA C0EA 119.4(4) . . ?
C1A C9AA P3EA 116.8(3) . . ?
C1A C9AA C6A 111.0(4) . . ?
C6A C9AA P3EA 109.9(3) . . ?
C4CA C3EA C1DA 120.0(4) . . ?
C9BA O9AA Si2 116.0(3) . . ?
C8DA O9AA Si2 125.5(3) . . ?
C8DA O9AA C9BA 118.5(3) . . ?
C4 C3 C2 120.6(3) . . ?
C28 C29 P2 112.9(3) . . ?
C30 C29 P2 111.6(3) . . ?
C30 C29 C28 110.2(4) . . ?
C1 C2 C3 118.9(3) . . ?
C22 C23 P1 111.6(3) . . ?
C22 C23 C24 110.6(3) . . ?
C24 C23 P1 111.8(2) . . ?

loop_
_geom_bond_atom_site_label_1
_geom_bond_atom_site_label_2
_geom_bond_distance
_geom_bond_site_symmetry_2
_geom_bond_publ_flag
Fe2 P4A 2.1844(9) . ?
Fe2 P3EA 2.1918(9) . ?
Fe2 Si2 2.2711(10) . ?
Fe2 P9A 2.2023(10) . ?
Fe1 P1 2.1898(10) . ?
Fe1 P2 2.1970(10) . ?
Fe1 Si1 2.2771(9) . ?
Fe1 P3 2.2167(10) . ?
P1 C5 1.839(3) . ?
P1 C20 1.878(3) . ?
P1 C23 1.862(4) . ?
P2 C12 1.850(3) . ?
P2 C26 1.867(4) . ?
P2 C29 1.868(4) . ?
P4A C2CA 1.843(4) . ?
P4A C1B 1.886(3) . ?
P4A C4B 1.857(4) . ?
P3EA C9BA 1.851(4) . ?
P3EA C3DA 1.866(4) . ?
P3EA C9AA 1.881(4) . ?
Si1 C13 1.919(3) . ?
Si1 C6 1.890(3) . ?
Si1 C7 1.902(3) . ?
Si2 C1AA 1.900(3) . ?
Si2 C5BA 1.912(4) . ?
Si2 O9AA 1.912(3) . ?
P3 C32 1.834(4) . ?
P3 C31 1.834(5) . ?
P3 C33 1.819(5) . ?
P9A C8BA 1.832(4) . ?
P9A C0A 1.830(4) . ?
P9A C2A 1.832(4) . ?
C13 C18 1.403(5) . ?
C13 C14 1.402(5) . ?
C1AA C2CA 1.397(5) . ?
C1AA C7EA 1.397(5) . ?
C6 C5 1.404(5) . ?
C6 C1 1.407(4) . ?
C2CA C4DA 1.401(5) . ?
C9BA C1DA 1.391(5) . ?
C9BA O9AA 1.409(5) . ?
C8 C7 1.395(5) . ?
C8 C9 1.386(5) . ?
C8DA C4CA 1.389(5) . ?
C8DA O9AA 1.388(5) . ?
C5 C4 1.397(5) . ?
C18 C17 1.385(5) . ?
C20 C19 1.522(5) . ?
C20 C21 1.536(5) . ?
C17 C16 1.372(5) . ?
C5DA C5BA 1.394(5) . ?
C5DA C1EA 1.390(5) . ?
C4DA C8CA 1.372(5) . ?
C11 C10 1.389(5) . ?
C11 C12 1.399(5) . ?
C5BA C6DA 1.400(5) . ?
C14 C15 1.387(5) . ?
C1 C2 1.382(5) . ?
C7 C12 1.401(5) . ?
C9 C10 1.383(5) . ?
C1B C2B 1.522(5) . ?
C1B C7CA 1.541(5) . ?
C7EA C9CA 1.392(5) . ?
C4CA C3EA 1.375(6) . ?
C4B C0BA 1.534(6) . ?
C4B C1BA 1.528(6) . ?
C4 C3 1.383(5) . ?
C22 C23 1.525(5) . ?
C1DA C3EA 1.394(6) . ?
C9DA C3DA 1.523(6) . ?
C26 C25 1.526(6) . ?
C26 C27 1.527(5) . ?
C0EA C1EA 1.370(6) . ?
C0EA C2BA 1.389(6) . ?
C8CA C9CA 1.396(5) . ?
C16 C15 1.380(5) . ?
C3DA C3A 1.531(6) . ?
C6DA C2BA 1.384(5) . ?
C9AA C1A 1.525(5) . ?
C9AA C6A 1.528(6) . ?
C24 C23 1.527(5) . ?
C3 C2 1.390(5) . ?
C29 C28 1.523(6) . ?
C29 C30 1.518(6) . ?
